data_7036190
loop_
_publ_author_name
'Chapman, Michael R.'
'Lake, Benjamin R. M.'
'Pask, Christopher M.'
'Nguyen, Bao N.'
'Willans, Charlotte E.'

_publ_section_title
;
 Solid-state structure, solution-state behaviour and catalytic activity of
 electronically divergent C,N-chelating palladium-N-heterocyclic carbene
 complexes.
;
_journal_issue 36
_journal_name_full 'Dalton transactions (Cambridge, England : 2003)'
_journal_page_first 15938
_journal_page_last 15948
_journal_paper_doi 10.1039/c5dt02194d
_journal_volume 44
_journal_year 2015
_chemical_formula_moiety 'C12 H13 Br2 N3 Pd'
_chemical_formula_sum 'C12 H13 Br2 N3 Pd'
_chemical_formula_weight 465.47
_chemical_name_systematic 4b
_space_group_crystal_system triclinic
_space_group_IT_number 2
_space_group_name_Hall '-P 1'
_space_group_name_H-M_alt 'P -1'
_symmetry_space_group_name_Hall '-P 1'
_symmetry_space_group_name_H-M 'P -1'
_atom_sites_solution_hydrogens geom
_atom_sites_solution_primary direct
_atom_sites_solution_secondary difmap
_audit_creation_date 2014-09-19
_audit_creation_method
;
Olex2 1.2
(compiled 2014.06.18 svn.r2945 for OlexSys, GUI svn.r4846)
;
_audit_update_record
;
2015-06-09 deposited with the CCDC.
2015-08-11 downloaded from the CCDC.
;
_cell_angle_alpha 80.496(5)
_cell_angle_beta 79.638(6)
_cell_angle_gamma 87.116(7)
_cell_formula_units_Z 2
_cell_length_a 7.9713(7)
_cell_length_b 9.1926(8)
_cell_length_c 9.8150(4)
_cell_measurement_reflns_used 6257
_cell_measurement_temperature 120.0(2)
_cell_measurement_theta_max 30.3740
_cell_measurement_theta_min 3.3990
_cell_volume 697.62(9)
_computing_cell_refinement
;
CrysAlisPro, Agilent Technologies,
Version 1.171.37.33 (release 27-03-2014 CrysAlis171 .NET)
(compiled Mar 27 2014,17:12:48)
;
_computing_data_collection
;
CrysAlisPro, Agilent Technologies,
Version 1.171.37.33 (release 27-03-2014 CrysAlis171 .NET)
(compiled Mar 27 2014,17:12:48)
;
_computing_data_reduction
;
CrysAlisPro, Agilent Technologies,
Version 1.171.37.33 (release 27-03-2014 CrysAlis171 .NET)
(compiled Mar 27 2014,17:12:48)
;
_computing_molecular_graphics 'Olex2 (Dolomanov et al., 2009)'
_computing_publication_material 'Olex2 (Dolomanov et al., 2009)'
_computing_structure_refinement 'ShelXL (Sheldrick, 2008)'
_computing_structure_solution 'ShelXS (Sheldrick, 2008)'
_diffrn_ambient_environment N~2~
_diffrn_ambient_temperature 120.0(2)
_diffrn_detector 'CCD plate'
_diffrn_detector_area_resol_mean 5.3095
_diffrn_detector_type Atlas
_diffrn_measured_fraction_theta_full 0.999
_diffrn_measured_fraction_theta_max 0.999
_diffrn_measurement_details
;
  1 omega  -47.00  -20.00   1.0000   30.0000
omega____ theta____ kappa____ phi______ frames
    -       13.1072  -37.0000 -150.0000 27

  2 omega  -76.00    0.00   1.0000   30.0000
omega____ theta____ kappa____ phi______ frames
    -      -13.8884  -57.0000  -60.0000 76

  3 omega  -73.00   11.00   1.0000   30.0000
omega____ theta____ kappa____ phi______ frames
    -      -13.8884  -57.0000   90.0000 84

  4 omega  -80.00   11.00   1.0000   30.0000
omega____ theta____ kappa____ phi______ frames
    -      -13.8884  -57.0000 -150.0000 91

  5 omega  -66.00  -17.00   1.0000   30.0000
omega____ theta____ kappa____ phi______ frames
    -      -13.8884  -57.0000   30.0000 49

  6 omega   20.00   62.00   1.0000   30.0000
omega____ theta____ kappa____ phi______ frames
    -      -13.8884   19.0000   30.0000 42

  7 omega  -39.00   55.00   1.0000   30.0000
omega____ theta____ kappa____ phi______ frames
    -      -13.8884   57.0000   90.0000 94

  8 omega  -39.00   55.00   1.0000   30.0000
omega____ theta____ kappa____ phi______ frames
    -      -13.8884   57.0000 -150.0000 94

  9 omega  -39.00   38.00   1.0000   30.0000
omega____ theta____ kappa____ phi______ frames
    -      -13.8884   57.0000    0.0000 77

 10 omega  -39.00   55.00   1.0000   30.0000
omega____ theta____ kappa____ phi______ frames
    -      -13.8884   57.0000  -60.0000 94
;
_diffrn_measurement_device 'four-circle diffractometer'
_diffrn_measurement_device_type 'SuperNova, Dual, Cu at zero, Atlas'
_diffrn_measurement_method '\w scans'
_diffrn_orient_matrix_UB_11 0.0271274000
_diffrn_orient_matrix_UB_12 -0.0716237000
_diffrn_orient_matrix_UB_13 -0.0137796000
_diffrn_orient_matrix_UB_21 0.0837400000
_diffrn_orient_matrix_UB_22 0.0143997000
_diffrn_orient_matrix_UB_23 0.0086063000
_diffrn_orient_matrix_UB_31 -0.0209248000
_diffrn_orient_matrix_UB_32 -0.0280365000
_diffrn_orient_matrix_UB_33 0.0726150000
_diffrn_radiation_monochromator mirror
_diffrn_radiation_probe x-ray
_diffrn_radiation_type MoK\a
_diffrn_radiation_wavelength 0.71073
_diffrn_reflns_av_R_equivalents 0.0413
_diffrn_reflns_av_unetI/netI 0.0366
_diffrn_reflns_limit_h_max 10
_diffrn_reflns_limit_h_min -10
_diffrn_reflns_limit_k_max 12
_diffrn_reflns_limit_k_min -12
_diffrn_reflns_limit_l_max 12
_diffrn_reflns_limit_l_min -13
_diffrn_reflns_number 14130
_diffrn_reflns_theta_full 26.00
_diffrn_reflns_theta_max 28.28
_diffrn_reflns_theta_min 3.06
_diffrn_source 'SuperNova (Mo) X-ray Source'
_exptl_absorpt_coefficient_mu 7.043
_exptl_absorpt_correction_T_max 0.834
_exptl_absorpt_correction_T_min 0.670
_exptl_absorpt_correction_type analytical
_exptl_absorpt_process_details
;
CrysAlisPro, Agilent Technologies,
Version 1.171.37.33 (release 27-03-2014 CrysAlis171 .NET)
(compiled Mar 27 2014,17:12:48)
Analytical numeric absorption correction using a multifaceted crystal
model based on expressions derived by R.C. Clark & J.S. Reid.
(Clark, R. C. & Reid, J. S. (1995). Acta Cryst. A51, 887-897)
Empirical absorption correction using spherical harmonics,
 implemented in SCALE3 ABSPACK scaling algorithm.
;
_exptl_crystal_colour yellow
_exptl_crystal_colour_primary yellow
_exptl_crystal_density_diffrn 2.216
_exptl_crystal_density_method 'not measured'
_exptl_crystal_description irregular
_exptl_crystal_F_000 444
_exptl_crystal_size_max 0.09
_exptl_crystal_size_mid 0.05
_exptl_crystal_size_min 0.04
_refine_diff_density_max 0.994
_refine_diff_density_min -1.023
_refine_diff_density_rms 0.138
_refine_ls_extinction_method none
_refine_ls_goodness_of_fit_ref 1.029
_refine_ls_hydrogen_treatment constr
_refine_ls_matrix_type full
_refine_ls_number_parameters 164
_refine_ls_number_reflns 3472
_refine_ls_number_restraints 0
_refine_ls_restrained_S_all 1.029
_refine_ls_R_factor_all 0.0435
_refine_ls_R_factor_gt 0.0330
_refine_ls_shift/su_max 0.000
_refine_ls_shift/su_mean 0.000
_refine_ls_structure_factor_coef Fsqd
_refine_ls_weighting_details 'calc w=1/[\s^2^(Fo^2^)+(0.0331P)^2^+1.7606P] where P=(Fo^2^+2Fc^2^)/3'
_refine_ls_weighting_scheme calc
_refine_ls_wR_factor_gt 0.0732
_refine_ls_wR_factor_ref 0.0778
_reflns_number_gt 2945
_reflns_number_total 3472
_reflns_threshold_expression >2sigma(I)
_cod_data_source_file c5dt02194d2.cif
_cod_data_source_block mrc125_mo_a
_cod_depositor_comments 'Adding full bibliography for 7036182--7036191.cif.'
_cod_original_cell_volume 697.61(9)
_cod_database_code 7036190
_chemical_oxdiff_formula 'C24 H26 Br4 N6 Pd2'
_reflns_odcompleteness_completeness 99.88
_reflns_odcompleteness_iscentric 1
_reflns_odcompleteness_theta 28.22
_olex2_refinement_description
;
1. Fixed Uiso
 At 1.2 times of:
  All C(H) groups, All C(H,H) groups
 At 1.5 times of:
  All C(H,H,H) groups
2.a Secondary CH2 refined with riding coordinates:
 C3(H3A,H3B)
2.b Aromatic/amide H refined with riding coordinates:
 C2(H2), C4(H4), C5(H5), C8(H8), C10(H10), C11(H11)
2.c X=CH2 refined with riding coordinates:
 C1(H1A,H1B)
2.d Idealised Me refined as rotating group:
 C12(H12A,H12B,H12C)
;
_olex2_submission_special_instructions 'No special instructions were received'

loop_
_space_group_symop_id
_space_group_symop_operation_xyz
1 'x, y, z'
2 '-x, -y, -z'

loop_
_atom_site_label
_atom_site_type_symbol
_atom_site_fract_x
_atom_site_fract_y
_atom_site_fract_z
_atom_site_U_iso_or_equiv
_atom_site_adp_type
_atom_site_occupancy
_atom_site_calc_flag
_atom_site_refinement_flags_posn
Pd1 Pd 0.24732(4) 0.44096(3) 0.50612(3) 0.01628(9) Uani 1 d .
Br1 Br 0.13438(5) 0.20714(4) 0.65003(4) 0.02349(11) Uani 1 d .
N1 N 0.4235(4) 0.7126(4) 0.2988(3) 0.0190(7) Uani 1 d .
C1 C 0.3129(6) 0.7471(5) 0.0314(5) 0.0350(11) Uani 1 d .
H1A H 0.2392 0.7778 0.1065 0.042 Uiso 1 calc R
H1B H 0.2829 0.7623 -0.0572 0.042 Uiso 1 calc R
Br2 Br 0.40678(6) 0.29733(5) 0.33768(5) 0.02731(12) Uani 1 d .
N2 N 0.2523(4) 0.7498(3) 0.4852(3) 0.0167(6) Uani 1 d .
C2 C 0.4602(6) 0.6820(5) 0.0506(5) 0.0274(9) Uani 1 d .
H2 H 0.5291 0.6536 -0.0280 0.033 Uiso 1 calc R
N3 N 0.1172(4) 0.5670(3) 0.6486(3) 0.0156(6) Uani 1 d .
C3 C 0.5282(5) 0.6493(5) 0.1844(4) 0.0225(8) Uani 1 d .
H3A H 0.5360 0.5432 0.2118 0.027 Uiso 1 calc R
H3B H 0.6426 0.6873 0.1689 0.027 Uiso 1 calc R
C4 C 0.4185(5) 0.8636(4) 0.3035(4) 0.0223(8) Uani 1 d .
H4 H 0.4787 0.9351 0.2371 0.027 Uiso 1 calc R
C5 C 0.3120(5) 0.8876(4) 0.4200(4) 0.0212(8) Uani 1 d .
H5 H 0.2840 0.9776 0.4507 0.025 Uiso 1 calc R
C6 C 0.3218(5) 0.6406(4) 0.4117(4) 0.0181(8) Uani 1 d .
C7 C 0.1417(5) 0.7128(4) 0.6130(4) 0.0172(8) Uani 1 d .
C8 C 0.0666(5) 0.8149(4) 0.6933(4) 0.0204(8) Uani 1 d .
H8 H 0.0865 0.9149 0.6635 0.024 Uiso 1 calc R
C9 C -0.0394(5) 0.7671(4) 0.8196(4) 0.0215(8) Uani 1 d .
C10 C -0.0648(5) 0.6164(4) 0.8569(4) 0.0216(8) Uani 1 d .
H10 H -0.1355 0.5800 0.9406 0.026 Uiso 1 calc R
C11 C 0.0144(5) 0.5208(4) 0.7703(4) 0.0205(8) Uani 1 d .
H11 H -0.0042 0.4202 0.7972 0.025 Uiso 1 calc R
C12 C -0.1258(6) 0.8742(5) 0.9104(5) 0.0279(9) Uani 1 d .
H12A H -0.0790 0.9703 0.8762 0.042 Uiso 1 calc GR
H12B H -0.1079 0.8428 1.0050 0.042 Uiso 1 calc GR
H12C H -0.2458 0.8783 0.9082 0.042 Uiso 1 calc GR

loop_
_atom_site_aniso_label
_atom_site_aniso_U_11
_atom_site_aniso_U_22
_atom_site_aniso_U_33
_atom_site_aniso_U_23
_atom_site_aniso_U_13
_atom_site_aniso_U_12
Pd1 0.02028(15) 0.01169(14) 0.01779(15) -0.00228(10) -0.00561(11) -0.00107(11)
Br1 0.0296(2) 0.01242(18) 0.0283(2) -0.00203(15) -0.00509(17) -0.00339(16)
N1 0.0233(17) 0.0164(16) 0.0172(16) -0.0004(12) -0.0046(14) -0.0022(13)
C1 0.037(3) 0.039(3) 0.030(2) -0.006(2) -0.009(2) -0.003(2)
Br2 0.0332(2) 0.0232(2) 0.0270(2) -0.00695(17) -0.00682(18) 0.00068(18)
N2 0.0218(16) 0.0118(15) 0.0177(16) -0.0023(12) -0.0059(13) -0.0027(13)
C2 0.029(2) 0.028(2) 0.024(2) -0.0055(17) 0.0015(18) -0.0056(18)
N3 0.0191(16) 0.0112(14) 0.0171(16) 0.0007(12) -0.0066(13) -0.0023(12)
C3 0.022(2) 0.021(2) 0.022(2) -0.0028(16) 0.0003(16) 0.0004(16)
C4 0.026(2) 0.0175(19) 0.022(2) -0.0010(15) -0.0025(17) -0.0026(16)
C5 0.027(2) 0.0146(18) 0.022(2) 0.0003(15) -0.0068(17) -0.0034(16)
C6 0.0165(18) 0.0202(19) 0.0187(19) -0.0025(15) -0.0063(15) -0.0019(15)
C7 0.0229(19) 0.0141(17) 0.0138(17) 0.0028(14) -0.0045(15) -0.0048(15)
C8 0.026(2) 0.0131(17) 0.024(2) -0.0031(15) -0.0089(17) -0.0021(15)
C9 0.022(2) 0.021(2) 0.022(2) -0.0031(16) -0.0040(16) -0.0015(16)
C10 0.022(2) 0.021(2) 0.0188(19) 0.0028(15) -0.0011(16) -0.0022(16)
C11 0.023(2) 0.0124(17) 0.024(2) 0.0018(15) -0.0029(16) -0.0014(15)
C12 0.035(2) 0.020(2) 0.028(2) -0.0059(17) -0.0014(19) 0.0004(18)

loop_
_atom_type_symbol
_atom_type_description
_atom_type_scat_dispersion_real
_atom_type_scat_dispersion_imag
_atom_type_scat_source
C C 0.0033 0.0016 'International Tables Vol C Tables 4.2.6.8 and 6.1.1.4'
H H 0.0000 0.0000 'International Tables Vol C Tables 4.2.6.8 and 6.1.1.4'
Br Br -0.2901 2.4595 'International Tables Vol C Tables 4.2.6.8 and 6.1.1.4'
N N 0.0061 0.0033 'International Tables Vol C Tables 4.2.6.8 and 6.1.1.4'
Pd Pd -0.9988 1.0072 'International Tables Vol C Tables 4.2.6.8 and 6.1.1.4'

loop_
_exptl_crystal_face_index_h
_exptl_crystal_face_index_k
_exptl_crystal_face_index_l
_exptl_crystal_face_perp_dist
_exptl_oxdiff_crystal_face_indexfrac_h
_exptl_oxdiff_crystal_face_indexfrac_k
_exptl_oxdiff_crystal_face_indexfrac_l
_exptl_oxdiff_crystal_face_x
_exptl_oxdiff_crystal_face_y
_exptl_oxdiff_crystal_face_z
3 8 -8 0.0192 3.0001 8.0000 -8.0000 -0.3814 0.2976 -0.8680
-3 -8 8 0.0192 -3.0001 -8.0000 8.0000 0.3814 -0.2976 0.8680
10 0 8 0.0286 10.0000 0.0000 8.0000 0.1610 0.9063 0.3717
1 12 -2 0.0177 1.0001 12.0000 -2.0000 -0.8048 0.2393 -0.5026
-1 -12 2 0.0177 -1.0001 -12.0000 2.0000 0.8048 -0.2393 0.5026
-6 3 10 0.0492 -5.9999 3.0000 10.0000 -0.5154 -0.3732 0.7676
-10 -4 -7 0.0151 -10.0000 -4.0000 -7.0000 0.1117 -0.9552 -0.1869
0 -3 -14 0.0283 -0.0001 -3.0000 -14.0000 0.4078 -0.1637 -0.9325
-6 9 -5 0.0118 -5.9999 9.0000 -5.0000 -0.7385 -0.4159 -0.4899
8 7 9 0.0244 8.0001 7.0000 9.0000 -0.4084 0.8482 0.2899

loop_
_geom_angle_atom_site_label_1
_geom_angle_atom_site_label_2
_geom_angle_atom_site_label_3
_geom_angle
Br2 Pd1 Br1 88.570(18)
N3 Pd1 Br1 92.67(8)
N3 Pd1 Br2 178.42(9)
C6 Pd1 Br1 172.47(11)
C6 Pd1 Br2 98.93(12)
C6 Pd1 N3 79.83(14)
C4 N1 C3 122.1(3)
C6 N1 C3 127.4(3)
C6 N1 C4 110.5(3)
H1A C1 H1B 120.0
C2 C1 H1A 120.0
C2 C1 H1B 120.0
C5 N2 C7 128.6(3)
C6 N2 C5 111.8(3)
C6 N2 C7 119.5(3)
C1 C2 H2 116.5
C1 C2 C3 127.1(4)
C3 C2 H2 116.5
C7 N3 Pd1 114.8(2)
C11 N3 Pd1 128.0(3)
C11 N3 C7 117.2(3)
N1 C3 C2 113.3(3)
N1 C3 H3A 108.9
N1 C3 H3B 108.9
C2 C3 H3A 108.9
C2 C3 H3B 108.9
H3A C3 H3B 107.7
N1 C4 H4 125.9
C5 C4 N1 108.2(3)
C5 C4 H4 125.9
N2 C5 H5 127.3
C4 C5 N2 105.4(3)
C4 C5 H5 127.3
N1 C6 Pd1 142.9(3)
N1 C6 N2 104.1(3)
N2 C6 Pd1 113.0(3)
N3 C7 N2 112.9(3)
N3 C7 C8 123.7(4)
C8 C7 N2 123.4(3)
C7 C8 H8 120.4
C7 C8 C9 119.1(4)
C9 C8 H8 120.4
C8 C9 C10 117.4(4)
C8 C9 C12 121.2(4)
C10 C9 C12 121.4(4)
C9 C10 H10 120.0
C11 C10 C9 120.1(4)
C11 C10 H10 120.0
N3 C11 C10 122.5(3)
N3 C11 H11 118.7
C10 C11 H11 118.7
C9 C12 H12A 109.5
C9 C12 H12B 109.5
C9 C12 H12C 109.5
H12A C12 H12B 109.5
H12A C12 H12C 109.5
H12B C12 H12C 109.5

loop_
_geom_bond_atom_site_label_1
_geom_bond_atom_site_label_2
_geom_bond_distance
Pd1 Br1 2.4820(5)
Pd1 Br2 2.4266(5)
Pd1 N3 2.065(3)
Pd1 C6 1.982(4)
N1 C3 1.458(5)
N1 C4 1.394(5)
N1 C6 1.347(5)
C1 H1A 0.9300
C1 H1B 0.9300
C1 C2 1.321(7)
N2 C5 1.387(5)
N2 C6 1.369(5)
N2 C7 1.400(5)
C2 H2 0.9300
C2 C3 1.490(6)
N3 C7 1.343(5)
N3 C11 1.340(5)
C3 H3A 0.9700
C3 H3B 0.9700
C4 H4 0.9300
C4 C5 1.339(6)
C5 H5 0.9300
C7 C8 1.370(6)
C8 H8 0.9300
C8 C9 1.388(6)
C9 C10 1.389(6)
C9 C12 1.496(6)
C10 H10 0.9300
C10 C11 1.375(6)
C11 H11 0.9300
C12 H12A 0.9600
C12 H12B 0.9600
C12 H12C 0.9600

loop_
_geom_torsion_atom_site_label_1
_geom_torsion_atom_site_label_2
_geom_torsion_atom_site_label_3
_geom_torsion_atom_site_label_4
_geom_torsion
Pd1 N3 C7 N2 -0.2(4)
Pd1 N3 C7 C8 179.9(3)
Pd1 N3 C11 C10 179.7(3)
Br1 Pd1 N3 C7 179.7(3)
Br1 Pd1 N3 C11 0.2(3)
Br1 Pd1 C6 N1 172.8(5)
Br1 Pd1 C6 N2 -4.6(10)
N1 C4 C5 N2 -0.3(4)
C1 C2 C3 N1 -7.0(6)
Br2 Pd1 N3 C7 38(3)
Br2 Pd1 N3 C11 -141(3)
Br2 Pd1 C6 N1 -1.8(5)
Br2 Pd1 C6 N2 -179.2(2)
N2 C7 C8 C9 -179.1(4)
N3 Pd1 C6 N1 177.2(5)
N3 Pd1 C6 N2 -0.2(3)
N3 C7 C8 C9 0.8(6)
C3 N1 C4 C5 -180.0(4)
C3 N1 C6 Pd1 2.9(7)
C3 N1 C6 N2 -179.6(3)
C4 N1 C3 C2 -72.6(5)
C4 N1 C6 Pd1 -176.8(4)
C4 N1 C6 N2 0.8(4)
C5 N2 C6 Pd1 177.4(3)
C5 N2 C6 N1 -1.0(4)
C5 N2 C7 N3 -176.7(4)
C5 N2 C7 C8 3.2(6)
C6 Pd1 N3 C7 0.2(3)
C6 Pd1 N3 C11 -179.3(4)
C6 N1 C3 C2 107.8(4)
C6 N1 C4 C5 -0.3(5)
C6 N2 C5 C4 0.8(4)
C6 N2 C7 N3 0.1(5)
C6 N2 C7 C8 180.0(4)
C7 N2 C5 C4 177.8(4)
C7 N2 C6 Pd1 0.1(4)
C7 N2 C6 N1 -178.2(3)
C7 N3 C11 C10 0.2(6)
C7 C8 C9 C10 -0.7(6)
C7 C8 C9 C12 -179.4(4)
C8 C9 C10 C11 0.3(6)
C9 C10 C11 N3 -0.1(6)
C11 N3 C7 N2 179.3(3)
C11 N3 C7 C8 -0.6(6)
C12 C9 C10 C11 179.0(4)
